data_7108922
loop_
_publ_author_name
'P. S. Salini'
'M. G. Derry Holaday'
'M. L. P. Reddy'
'C. H. Suresh'
'A. Srinivasan'

_publ_section_title
;
 Fluorine interaction controlled AIEE phenomenon in an expanded
 calixbenzophyrin and its vapoluminescent response: turn on emission with
 volatile ketones and esters
;
_journal_issue 22
_journal_name_full 'Chemical communications (Cambridge, England)'
_journal_page_first 2213
_journal_page_last 2215
_journal_paper_doi 10.1039/c3cc38723b
_journal_volume 49
_journal_year 2013
_chemical_formula_sum 'C81 H63 F15 N6'
_chemical_formula_weight 1405.37
_chemical_name_systematic
;
?
;
_space_group_IT_number 14
_symmetry_cell_setting monoclinic
_symmetry_space_group_name_Hall '-P 2yn'
_symmetry_space_group_name_H-M 'P 1 21/n 1'
_atom_sites_solution_hydrogens geom
_atom_sites_solution_primary direct
_atom_sites_solution_secondary difmap
_audit_creation_method SHELXL-97
_cell_angle_alpha 90.00
_cell_angle_beta 107.106(3)
_cell_angle_gamma 90.00
_cell_formula_units_Z 4
_cell_length_a 17.4183(12)
_cell_length_b 14.7839(11)
_cell_length_c 29.239(2)
_cell_measurement_reflns_used 8589
_cell_measurement_temperature 273(2)
_cell_measurement_theta_max 18.54
_cell_measurement_theta_min 2.12
_cell_volume 7196.3(9)
_computing_cell_refinement 'APEX2/SAINT (Bruker, 2004)'
_computing_data_collection 'APEX2 (Bruker, 2004)'
_computing_data_reduction 'SAINT/XPREP (Bruker, 2004)'
_computing_molecular_graphics 'ORTEP3 (Farrugia, 1997) and Mercury (Bruno et al., 2002)'
_computing_publication_material 'SHELXL-97 (Sheldrick, 2008)'
_computing_structure_refinement 'SHELXL-97 (Sheldrick, 2008)'
_computing_structure_solution 'SIR92 (Altornare et al., 1993)'
_diffrn_ambient_temperature 273(2)
_diffrn_measured_fraction_theta_full 0.990
_diffrn_measured_fraction_theta_max 0.990
_diffrn_measurement_device_type 'bruker axs kappa apex2 CCD Diffractometer'
_diffrn_measurement_method '\w and \f scan'
_diffrn_radiation_monochromator graphite
_diffrn_radiation_source 'fine-focus sealed tube'
_diffrn_radiation_type MoK\a
_diffrn_radiation_wavelength 0.71073
_diffrn_reflns_av_R_equivalents 0.0393
_diffrn_reflns_av_sigmaI/netI 0.0251
_diffrn_reflns_limit_h_max 15
_diffrn_reflns_limit_h_min -15
_diffrn_reflns_limit_k_max 13
_diffrn_reflns_limit_k_min -13
_diffrn_reflns_limit_l_max 26
_diffrn_reflns_limit_l_min -26
_diffrn_reflns_number 39334
_diffrn_reflns_theta_full 19.01
_diffrn_reflns_theta_max 19.01
_diffrn_reflns_theta_min 1.23
_diffrn_standards_decay_% 0
_exptl_absorpt_coefficient_mu 0.103
_exptl_absorpt_correction_T_max 0.9847
_exptl_absorpt_correction_T_min 0.9246
_exptl_absorpt_correction_type multi-scan
_exptl_absorpt_process_details 'SADABS (Bruker 1999)'
_exptl_crystal_colour pale-yellow
_exptl_crystal_density_diffrn 1.297
_exptl_crystal_density_method 'not measured'
_exptl_crystal_description block
_exptl_crystal_F_000 2904
_exptl_crystal_size_max 0.25
_exptl_crystal_size_mid 0.20
_exptl_crystal_size_min 0.15
_refine_diff_density_max 0.247
_refine_diff_density_min -0.219
_refine_diff_density_rms 0.064
_refine_ls_extinction_coef 0.0034(4)
_refine_ls_extinction_expression Fc^*^=kFc[1+0.001xFc^2^\l^3^/sin(2\q)]^-1/4^
_refine_ls_extinction_method SHELXL
_refine_ls_goodness_of_fit_ref 1.089
_refine_ls_hydrogen_treatment mixed
_refine_ls_matrix_type full
_refine_ls_number_parameters 944
_refine_ls_number_reflns 5741
_refine_ls_number_restraints 3
_refine_ls_restrained_S_all 1.089
_refine_ls_R_factor_all 0.0611
_refine_ls_R_factor_gt 0.0432
_refine_ls_shift/su_max 0.000
_refine_ls_shift/su_mean 0.000
_refine_ls_structure_factor_coef Fsqd
_refine_ls_weighting_details 'calc w=1/[\s^2^(Fo^2^)+(0.0988P)^2^+1.5913P] where P=(Fo^2^+2Fc^2^)/3'
_refine_ls_weighting_scheme calc
_refine_ls_wR_factor_gt 0.1240
_refine_ls_wR_factor_ref 0.1510
_reflns_number_gt 4480
_reflns_number_total 5741
_reflns_threshold_expression >2sigma(I)
_cod_data_source_file c3cc38723b.txt
_cod_data_source_block shelxl
_cod_original_cell_volume 7196.2(9)
_cod_original_sg_symbol_H-M P21/n
_cod_database_code 7108922

loop_
_symmetry_equiv_pos_as_xyz
'x, y, z'
'-x+1/2, y+1/2, -z+1/2'
'-x, -y, -z'
'x-1/2, -y-1/2, z-1/2'

loop_
_atom_site_label
_atom_site_type_symbol
_atom_site_fract_x
_atom_site_fract_y
_atom_site_fract_z
_atom_site_U_iso_or_equiv
_atom_site_adp_type
_atom_site_occupancy
_atom_site_symmetry_multiplicity
_atom_site_calc_flag
_atom_site_refinement_flags
C1 C -0.1768(3) 0.0232(3) 0.03820(19) 0.0677(12) Uani 1 1 d .
C2 C -0.1060(4) 0.0437(4) 0.07293(17) 0.0866(14) Uani 1 1 d .
H2 H -0.0873 0.0158 0.1027 0.104 Uiso 1 1 calc R
C3 C -0.0676(3) 0.1122(4) 0.05629(19) 0.0841(14) Uani 1 1 d .
H3 H -0.0189 0.1386 0.0730 0.101 Uiso 1 1 calc R
C4 C -0.1138(3) 0.1351(3) 0.01037(16) 0.0632(12) Uani 1 1 d .
C5 C -0.1068(2) 0.2040(3) -0.02195(17) 0.0587(11) Uani 1 1 d .
C6 C -0.0422(3) 0.2728(3) -0.00354(16) 0.0635(12) Uani 1 1 d .
C7 C 0.0239(3) 0.2783(3) -0.01959(16) 0.0711(12) Uani 1 1 d .
C8 C 0.0814(3) 0.3427(4) -0.0052(2) 0.0844(14) Uani 1 1 d .
C9 C 0.0742(4) 0.4049(4) 0.0283(2) 0.0888(16) Uani 1 1 d .
C10 C 0.0099(4) 0.4025(4) 0.04549(19) 0.0902(15) Uani 1 1 d .
C11 C -0.0463(3) 0.3367(4) 0.03014(18) 0.0771(13) Uani 1 1 d .
C12 C -0.1561(3) 0.2130(3) -0.06782(17) 0.0601(11) Uani 1 1 d .
C13 C -0.1581(3) 0.2824(3) -0.10258(18) 0.0687(12) Uani 1 1 d .
H13 H -0.1252 0.3332 -0.0984 0.082 Uiso 1 1 calc R
C14 C -0.2163(3) 0.2599(3) -0.14200(16) 0.0701(12) Uani 1 1 d .
H14 H -0.2319 0.2921 -0.1706 0.084 Uiso 1 1 calc R
C15 C -0.2503(2) 0.1761(3) -0.13194(17) 0.0595(11) Uani 1 1 d .
C16 C -0.3149(2) 0.1218(3) -0.16677(13) 0.0571(11) Uani 1 1 d .
C17 C -0.2820(3) 0.0939(3) -0.20792(15) 0.0817(14) Uani 1 1 d .
H17A H -0.3225 0.0614 -0.2316 0.123 Uiso 1 1 calc R
H17B H -0.2357 0.0560 -0.1958 0.123 Uiso 1 1 calc R
H17C H -0.2670 0.1470 -0.2222 0.123 Uiso 1 1 calc R
C18 C -0.3352(3) 0.0362(3) -0.14320(16) 0.0804(13) Uani 1 1 d .
H18A H -0.3551 0.0528 -0.1170 0.121 Uiso 1 1 calc R
H18B H -0.2878 -0.0001 -0.1315 0.121 Uiso 1 1 calc R
H18C H -0.3755 0.0023 -0.1663 0.121 Uiso 1 1 calc R
C19 C -0.3893(2) 0.1817(3) -0.18345(15) 0.0522(11) Uani 1 1 d .
C20 C -0.4230(2) 0.2062(3) -0.23076(15) 0.0535(11) Uani 1 1 d .
H20 H -0.3995 0.1847 -0.2534 0.064 Uiso 1 1 calc R
C21 C -0.4900(3) 0.2613(3) -0.24613(15) 0.0576(11) Uani 1 1 d .
C22 C -0.5244(3) 0.2912(3) -0.2120(2) 0.0715(13) Uani 1 1 d .
H22 H -0.5696 0.3281 -0.2210 0.086 Uiso 1 1 calc R
C23 C -0.4931(3) 0.2674(3) -0.1650(2) 0.0754(13) Uani 1 1 d .
H23 H -0.5177 0.2877 -0.1426 0.090 Uiso 1 1 calc R
C24 C -0.4255(3) 0.2135(3) -0.15039(15) 0.0653(12) Uani 1 1 d .
H24 H -0.4042 0.1987 -0.1182 0.078 Uiso 1 1 calc R
C25 C -0.5228(2) 0.2917(3) -0.29847(16) 0.0677(12) Uani 1 1 d .
C26 C -0.4820(3) 0.2441(3) -0.33125(15) 0.0883(15) Uani 1 1 d .
H26A H -0.5060 0.2637 -0.3636 0.132 Uiso 1 1 calc R
H26B H -0.4885 0.1799 -0.3292 0.132 Uiso 1 1 calc R
H26C H -0.4259 0.2588 -0.3216 0.132 Uiso 1 1 calc R
C27 C -0.6142(3) 0.2737(3) -0.31750(19) 0.0981(17) Uani 1 1 d .
H27A H -0.6410 0.3041 -0.2975 0.147 Uiso 1 1 calc R
H27B H -0.6241 0.2098 -0.3171 0.147 Uiso 1 1 calc R
H27C H -0.6343 0.2959 -0.3497 0.147 Uiso 1 1 calc R
C28 C -0.5066(3) 0.3921(3) -0.29889(15) 0.0683(12) Uani 1 1 d .
C29 C -0.4377(3) 0.4373(4) -0.30130(19) 0.0925(16) Uani 1 1 d .
H29 H -0.3915 0.4103 -0.3047 0.111 Uiso 1 1 calc R
C30 C -0.4499(3) 0.5282(4) -0.29788(19) 0.0872(15) Uani 1 1 d .
H30 H -0.4135 0.5738 -0.2986 0.105 Uiso 1 1 calc R
C31 C -0.5264(3) 0.5402(3) -0.29313(14) 0.0602(11) Uani 1 1 d .
C32 C -0.5692(3) 0.6187(3) -0.28867(13) 0.0544(11) Uani 1 1 d .
C33 C -0.5258(3) 0.7044(3) -0.28987(18) 0.0573(11) Uani 1 1 d .
C34 C -0.4633(4) 0.7341(4) -0.25252(18) 0.0834(14) Uani 1 1 d .
C35 C -0.4173(3) 0.8073(4) -0.2549(2) 0.0980(16) Uani 1 1 d .
C36 C -0.4328(4) 0.8543(3) -0.2960(3) 0.0853(15) Uani 1 1 d .
C37 C -0.4940(4) 0.8287(3) -0.3341(2) 0.0695(13) Uani 1 1 d .
C38 C -0.5396(3) 0.7557(3) -0.33036(18) 0.0606(11) Uani 1 1 d .
C39 C -0.6466(3) 0.6200(3) -0.28549(13) 0.0535(11) Uani 1 1 d .
C40 C -0.6956(3) 0.6946(3) -0.28166(15) 0.0686(12) Uani 1 1 d .
H40 H -0.6808 0.7553 -0.2795 0.082 Uiso 1 1 calc R
C41 C -0.7672(3) 0.6611(3) -0.28173(15) 0.0740(13) Uani 1 1 d .
H41 H -0.8112 0.6943 -0.2793 0.089 Uiso 1 1 calc R
C42 C -0.7635(3) 0.5647(3) -0.28616(13) 0.0597(11) Uani 1 1 d .
C43 C -0.8298(2) 0.4976(3) -0.28813(16) 0.0684(12) Uani 1 1 d .
C44 C -0.8071(3) 0.4031(3) -0.30133(16) 0.0823(14) Uani 1 1 d .
H44A H -0.7957 0.4057 -0.3315 0.123 Uiso 1 1 calc R
H44B H -0.8510 0.3623 -0.3037 0.123 Uiso 1 1 calc R
H44C H -0.7604 0.3821 -0.2770 0.123 Uiso 1 1 calc R
C45 C -0.9061(3) 0.5289(4) -0.32734(19) 0.1142(19) Uani 1 1 d .
H45A H -0.9215 0.5879 -0.3195 0.171 Uiso 1 1 calc R
H45B H -0.9490 0.4869 -0.3292 0.171 Uiso 1 1 calc R
H45C H -0.8951 0.5313 -0.3576 0.171 Uiso 1 1 calc R
C46 C -0.8415(3) 0.4948(3) -0.23839(17) 0.0591(11) Uani 1 1 d .
C47 C -0.9128(3) 0.5173(3) -0.2306(2) 0.0809(14) Uani 1 1 d .
H47 H -0.9573 0.5322 -0.2562 0.097 Uiso 1 1 calc R
C48 C -0.9179(3) 0.5175(3) -0.1847(3) 0.0948(17) Uani 1 1 d .
H48 H -0.9669 0.5308 -0.1796 0.114 Uiso 1 1 calc R
C49 C -0.8523(4) 0.4986(3) -0.1458(2) 0.0777(14) Uani 1 1 d .
H49 H -0.8572 0.5013 -0.1150 0.093 Uiso 1 1 calc R
C50 C -0.7787(3) 0.4755(2) -0.15257(17) 0.0588(11) Uani 1 1 d .
C51 C -0.7771(2) 0.4728(3) -0.19954(17) 0.0570(11) Uani 1 1 d .
H51 H -0.7296 0.4552 -0.2053 0.068 Uiso 1 1 calc R
C52 C -0.7051(3) 0.4512(3) -0.11159(15) 0.0695(13) Uani 1 1 d .
C53 C -0.7085(3) 0.4895(5) -0.06316(18) 0.139(3) Uani 1 1 d .
H53A H -0.6583 0.4784 -0.0393 0.209 Uiso 1 1 calc R
H53B H -0.7511 0.4605 -0.0540 0.209 Uiso 1 1 calc R
H53C H -0.7183 0.5534 -0.0661 0.209 Uiso 1 1 calc R
C54 C -0.7005(3) 0.3475(3) -0.10830(19) 0.1102(19) Uani 1 1 d .
H54A H -0.6913 0.3235 -0.1368 0.165 Uiso 1 1 calc R
H54B H -0.7501 0.3241 -0.1052 0.165 Uiso 1 1 calc R
H54C H -0.6571 0.3301 -0.0809 0.165 Uiso 1 1 calc R
C55 C -0.6299(3) 0.4889(3) -0.11987(15) 0.0561(11) Uani 1 1 d .
C56 C -0.6169(3) 0.5600(3) -0.14827(15) 0.0697(12) Uani 1 1 d .
H56 H -0.6563 0.5966 -0.1680 0.084 Uiso 1 1 calc R
C57 C -0.5356(3) 0.5665(3) -0.14188(15) 0.0649(12) Uani 1 1 d .
H57 H -0.5105 0.6078 -0.1567 0.078 Uiso 1 1 calc R
C58 C -0.4978(3) 0.5001(3) -0.10926(15) 0.0551(11) Uani 1 1 d .
C59 C -0.4162(3) 0.4753(3) -0.09188(15) 0.0549(11) Uani 1 1 d .
C60 C -0.3597(2) 0.5278(3) -0.11094(16) 0.0575(11) Uani 1 1 d .
C61 C -0.3285(3) 0.6090(4) -0.09201(17) 0.0768(13) Uani 1 1 d .
C62 C -0.2764(4) 0.6573(4) -0.1092(2) 0.1027(17) Uani 1 1 d .
C63 C -0.2534(3) 0.6241(6) -0.1468(3) 0.0969(17) Uani 1 1 d .
C64 C -0.2831(3) 0.5445(5) -0.1664(2) 0.0872(15) Uani 1 1 d .
C65 C -0.3349(3) 0.4985(3) -0.14873(18) 0.0703(12) Uani 1 1 d .
C66 C -0.3865(3) 0.4058(3) -0.06041(15) 0.0602(11) Uani 1 1 d .
C67 C -0.3068(3) 0.3710(3) -0.04315(16) 0.0710(13) Uani 1 1 d .
H67 H -0.2619 0.3918 -0.0510 0.085 Uiso 1 1 calc R
C68 C -0.3090(3) 0.3023(3) -0.01348(17) 0.0803(14) Uani 1 1 d .
H68 H -0.2662 0.2659 0.0028 0.096 Uiso 1 1 calc R
C69 C -0.3901(3) 0.2959(3) -0.01177(17) 0.0746(13) Uani 1 1 d .
C70 C -0.4212(3) 0.2312(3) 0.0192(2) 0.1011(18) Uani 1 1 d .
C71 C -0.5100(4) 0.2504(4) 0.0132(3) 0.174(4) Uani 1 1 d .
H71A H -0.5157 0.3110 0.0236 0.261 Uiso 1 1 calc R
H71B H -0.5296 0.2083 0.0321 0.261 Uiso 1 1 calc R
H71C H -0.5402 0.2441 -0.0199 0.261 Uiso 1 1 calc R
C72 C -0.3728(5) 0.2476(4) 0.0718(2) 0.148(3) Uani 1 1 d .
H72A H -0.3164 0.2448 0.0750 0.222 Uiso 1 1 calc R
H72B H -0.3861 0.2020 0.0916 0.222 Uiso 1 1 calc R
H72C H -0.3857 0.3062 0.0817 0.222 Uiso 1 1 calc R
C73 C -0.4081(4) 0.1345(3) 0.0036(2) 0.0796(14) Uani 1 1 d .
C74 C -0.4629(3) 0.0934(6) -0.0356(3) 0.0991(17) Uani 1 1 d .
H74 H -0.5099 0.1236 -0.0518 0.119 Uiso 1 1 calc R
C75 C -0.4484(4) 0.0102(6) -0.0502(2) 0.0987(17) Uani 1 1 d .
H75 H -0.4865 -0.0167 -0.0758 0.118 Uiso 1 1 calc R
C76 C -0.3788(4) -0.0360(3) -0.02814(19) 0.0797(13) Uani 1 1 d .
H76 H -0.3697 -0.0927 -0.0393 0.096 Uiso 1 1 calc R
C77 C -0.3227(3) 0.0016(3) 0.01022(17) 0.0651(12) Uani 1 1 d .
C78 C -0.3394(3) 0.0865(3) 0.02539(16) 0.0687(12) Uani 1 1 d .
H78 H -0.3021 0.1122 0.0517 0.082 Uiso 1 1 calc R
C79 C -0.2429(3) -0.0427(3) 0.03632(15) 0.0714(12) Uani 1 1 d .
C80 C -0.2278(3) -0.1294(3) 0.0108(2) 0.1149(19) Uani 1 1 d .
H80A H -0.2232 -0.1140 -0.0202 0.172 Uiso 1 1 calc R
H80B H -0.2718 -0.1705 0.0072 0.172 Uiso 1 1 calc R
H80C H -0.1790 -0.1576 0.0294 0.172 Uiso 1 1 calc R
C81 C -0.2439(3) -0.0678(4) 0.08737(19) 0.1111(18) Uani 1 1 d .
H81A H -0.1953 -0.0995 0.1034 0.167 Uiso 1 1 calc R
H81B H -0.2893 -0.1059 0.0856 0.167 Uiso 1 1 calc R
H81C H -0.2475 -0.0138 0.1048 0.167 Uiso 1 1 calc R
N1 N -0.1786(2) 0.0777(3) 0.00067(14) 0.0647(10) Uani 1 1 d D
N2 N -0.2158(2) 0.1489(2) -0.08823(14) 0.0594(9) Uani 1 1 d .
N3 N -0.5590(2) 0.4545(3) -0.29402(12) 0.0624(9) Uani 1 1 d D
N4 N -0.6910(2) 0.5402(2) -0.28777(10) 0.0571(9) Uani 1 1 d .
N5 N -0.5577(3) 0.4546(2) -0.09644(13) 0.0581(9) Uani 1 1 d D
N6 N -0.4359(2) 0.3559(2) -0.03972(13) 0.0668(10) Uani 1 1 d .
F1 F 0.03231(15) 0.21754(19) -0.05197(11) 0.0991(9) Uani 1 1 d .
F2 F 0.14463(18) 0.3452(2) -0.02255(13) 0.1273(11) Uani 1 1 d .
F3 F 0.12999(19) 0.4697(2) 0.04232(13) 0.1324(12) Uani 1 1 d .
F4 F 0.0031(2) 0.4641(2) 0.07787(13) 0.1366(12) Uani 1 1 d .
F5 F -0.10989(18) 0.3376(2) 0.04704(10) 0.1114(10) Uani 1 1 d .
F6 F -0.44346(19) 0.6873(2) -0.21087(11) 0.1273(11) Uani 1 1 d .
F7 F -0.3553(2) 0.8321(3) -0.21742(14) 0.1634(16) Uani 1 1 d .
F8 F -0.38908(19) 0.9264(2) -0.29999(12) 0.1279(11) Uani 1 1 d .
F9 F -0.50951(17) 0.87486(17) -0.37543(11) 0.0989(9) Uani 1 1 d .
F10 F -0.59995(16) 0.73207(17) -0.36903(9) 0.0875(8) Uani 1 1 d .
F11 F -0.3485(2) 0.6430(2) -0.05465(12) 0.1255(11) Uani 1 1 d .
F12 F -0.2470(3) 0.7371(3) -0.08930(15) 0.1772(17) Uani 1 1 d .
F13 F -0.2021(2) 0.6712(3) -0.16386(13) 0.1608(15) Uani 1 1 d .
F14 F -0.2610(2) 0.5118(3) -0.20375(13) 0.1372(12) Uani 1 1 d .
F15 F -0.36372(19) 0.4201(2) -0.16983(10) 0.1094(10) Uani 1 1 d .
H3A H -0.6071(18) 0.452(4) -0.292(2) 0.13(3) Uiso 1 1 d D
H1 H -0.215(2) 0.078(3) -0.0269(10) 0.093(18) Uiso 1 1 d D
H5 H -0.544(3) 0.409(3) -0.0773(16) 0.13(2) Uiso 1 1 d D

loop_
_atom_site_aniso_label
_atom_site_aniso_U_11
_atom_site_aniso_U_22
_atom_site_aniso_U_33
_atom_site_aniso_U_23
_atom_site_aniso_U_13
_atom_site_aniso_U_12
C1 0.076(4) 0.066(3) 0.051(3) 0.004(3) 0.003(3) 0.015(3)
C2 0.101(4) 0.090(4) 0.056(3) 0.013(3) 0.004(4) 0.004(3)
C3 0.075(3) 0.101(4) 0.058(4) -0.011(3) -0.009(3) -0.001(3)
C4 0.058(3) 0.076(3) 0.048(4) -0.011(3) 0.003(3) -0.004(3)
C5 0.050(3) 0.072(3) 0.052(3) -0.012(3) 0.012(3) -0.001(3)
C6 0.054(3) 0.078(3) 0.056(3) -0.014(3) 0.011(3) 0.003(3)
C7 0.065(4) 0.076(4) 0.072(3) -0.023(3) 0.020(3) 0.001(3)
C8 0.053(4) 0.091(4) 0.107(4) -0.002(4) 0.019(3) -0.010(4)
C9 0.070(4) 0.064(4) 0.109(5) -0.012(4) -0.009(4) -0.021(3)
C10 0.085(4) 0.082(4) 0.095(4) -0.029(3) 0.014(4) -0.006(4)
C11 0.061(4) 0.093(4) 0.076(4) -0.017(3) 0.020(3) -0.002(3)
C12 0.052(3) 0.073(3) 0.055(3) -0.005(3) 0.016(3) 0.001(3)
C13 0.058(3) 0.078(3) 0.073(3) 0.002(3) 0.025(3) -0.007(2)
C14 0.063(3) 0.089(4) 0.054(3) 0.011(3) 0.009(3) -0.005(3)
C15 0.056(3) 0.079(3) 0.044(3) 0.001(3) 0.016(3) 0.005(3)
C16 0.053(3) 0.069(3) 0.045(3) -0.002(2) 0.009(2) 0.005(2)
C17 0.074(3) 0.106(4) 0.061(3) -0.010(3) 0.012(2) 0.035(3)
C18 0.082(3) 0.071(3) 0.077(3) 0.001(3) 0.006(3) -0.005(3)
C19 0.052(3) 0.060(3) 0.048(3) -0.011(2) 0.021(3) -0.003(2)
C20 0.052(3) 0.057(3) 0.053(3) -0.009(2) 0.018(2) 0.005(2)
C21 0.054(3) 0.048(3) 0.072(3) -0.009(2) 0.020(3) 0.002(2)
C22 0.059(3) 0.063(3) 0.099(4) -0.002(3) 0.033(3) 0.006(2)
C23 0.074(4) 0.072(3) 0.097(5) -0.024(3) 0.052(3) -0.008(3)
C24 0.066(3) 0.074(3) 0.059(3) -0.007(2) 0.023(3) -0.009(3)
C25 0.062(3) 0.056(3) 0.074(3) 0.004(2) 0.002(3) 0.010(2)
C26 0.120(4) 0.078(3) 0.056(3) 0.005(2) 0.009(3) 0.026(3)
C27 0.080(4) 0.064(3) 0.124(4) -0.002(3) -0.011(3) 0.004(3)
C28 0.061(3) 0.055(3) 0.080(3) 0.007(2) 0.007(2) 0.008(3)
C29 0.062(4) 0.072(4) 0.142(5) 0.006(3) 0.028(3) 0.014(3)
C30 0.056(4) 0.073(4) 0.133(4) 0.010(3) 0.028(3) 0.002(3)
C31 0.058(3) 0.043(3) 0.075(3) 0.007(2) 0.011(2) -0.005(3)
C32 0.062(3) 0.044(3) 0.054(3) 0.006(2) 0.011(2) -0.004(3)
C33 0.065(3) 0.051(3) 0.053(3) 0.008(3) 0.012(3) 0.001(3)
C34 0.106(4) 0.076(4) 0.059(4) 0.015(3) 0.010(4) -0.020(4)
C35 0.102(4) 0.091(4) 0.085(5) 0.001(4) 0.003(4) -0.038(4)
C36 0.096(4) 0.051(4) 0.116(5) -0.007(4) 0.041(4) -0.032(3)
C37 0.087(4) 0.051(3) 0.083(4) 0.016(3) 0.044(4) 0.004(3)
C38 0.057(3) 0.058(3) 0.065(4) -0.002(3) 0.014(3) -0.001(3)
C39 0.055(3) 0.049(3) 0.051(3) 0.0064(19) 0.007(2) 0.001(3)
C40 0.074(3) 0.055(3) 0.079(3) 0.005(2) 0.025(3) 0.006(3)
C41 0.070(4) 0.064(4) 0.094(4) 0.007(2) 0.032(3) 0.015(3)
C42 0.059(3) 0.064(4) 0.051(3) 0.009(2) 0.008(2) 0.001(3)
C43 0.051(3) 0.073(3) 0.071(3) 0.005(2) 0.001(3) -0.006(3)
C44 0.085(3) 0.084(4) 0.074(3) -0.011(3) 0.017(3) -0.023(3)
C45 0.068(3) 0.143(5) 0.102(4) 0.028(4) -0.021(3) -0.010(3)
C46 0.036(3) 0.057(3) 0.083(4) 0.003(2) 0.016(3) 0.001(2)
C47 0.058(4) 0.075(3) 0.112(5) 0.029(3) 0.027(3) 0.003(3)
C48 0.062(4) 0.072(3) 0.165(6) 0.023(4) 0.056(5) 0.017(3)
C49 0.087(4) 0.062(3) 0.106(4) -0.002(3) 0.062(4) -0.005(3)
C50 0.055(3) 0.052(3) 0.078(4) -0.006(2) 0.035(3) -0.011(2)
C51 0.039(3) 0.065(3) 0.070(3) -0.008(2) 0.021(3) -0.001(2)
C52 0.062(3) 0.092(4) 0.055(3) -0.008(2) 0.018(3) -0.026(3)
C53 0.101(4) 0.256(8) 0.077(4) -0.046(4) 0.052(3) -0.080(5)
C54 0.082(4) 0.098(4) 0.123(4) 0.049(3) -0.013(3) -0.034(3)
C55 0.060(3) 0.065(3) 0.046(3) -0.003(2) 0.020(3) -0.012(3)
C56 0.062(4) 0.078(3) 0.065(3) 0.015(3) 0.011(2) -0.006(2)
C57 0.064(4) 0.071(3) 0.060(3) 0.013(3) 0.019(2) -0.013(3)
C58 0.059(3) 0.059(3) 0.055(3) 0.000(2) 0.028(3) -0.010(3)
C59 0.067(4) 0.054(3) 0.055(3) -0.002(2) 0.035(3) -0.008(3)
C60 0.063(3) 0.059(3) 0.057(3) 0.008(3) 0.028(3) -0.001(3)
C61 0.088(3) 0.086(4) 0.069(4) -0.009(3) 0.043(3) -0.019(3)
C62 0.107(4) 0.092(5) 0.115(5) -0.003(4) 0.041(4) -0.045(4)
C63 0.065(3) 0.130(6) 0.105(5) 0.032(5) 0.040(3) -0.035(4)
C64 0.081(4) 0.114(5) 0.085(4) 0.021(4) 0.053(3) -0.008(4)
C65 0.080(3) 0.067(4) 0.073(4) 0.000(3) 0.037(3) -0.016(3)
C66 0.073(4) 0.056(3) 0.063(3) 0.005(3) 0.038(3) 0.000(3)
C67 0.071(4) 0.071(3) 0.083(3) 0.010(3) 0.042(3) 0.007(3)
C68 0.090(4) 0.072(3) 0.088(3) 0.023(3) 0.042(3) 0.022(3)
C69 0.086(4) 0.067(3) 0.088(3) 0.020(3) 0.051(3) 0.018(3)
C70 0.127(5) 0.076(4) 0.132(5) 0.049(4) 0.087(4) 0.035(3)
C71 0.164(6) 0.119(5) 0.316(10) 0.118(6) 0.191(7) 0.071(5)
C72 0.286(9) 0.086(4) 0.114(5) 0.028(4) 0.123(6) 0.056(5)
C73 0.084(4) 0.077(4) 0.092(4) 0.039(3) 0.049(4) 0.018(4)
C74 0.075(4) 0.130(6) 0.096(5) 0.051(4) 0.032(4) 0.023(4)
C75 0.078(5) 0.132(6) 0.076(4) 0.016(4) 0.007(3) -0.006(4)
C76 0.090(4) 0.081(3) 0.065(3) 0.006(3) 0.017(3) -0.011(4)
C77 0.081(4) 0.054(3) 0.061(3) 0.018(3) 0.021(3) 0.003(3)
C78 0.074(4) 0.062(3) 0.070(3) 0.018(3) 0.022(3) 0.003(3)
C79 0.083(4) 0.058(3) 0.068(3) 0.012(3) 0.013(3) 0.010(3)
C80 0.111(4) 0.071(4) 0.152(5) -0.012(3) 0.023(4) 0.021(3)
C81 0.131(4) 0.105(4) 0.094(4) 0.045(3) 0.027(3) 0.023(3)
N1 0.062(3) 0.075(3) 0.048(3) 0.003(3) 0.004(2) 0.002(3)
N2 0.052(2) 0.071(2) 0.050(3) -0.007(2) 0.0077(19) -0.006(2)
N3 0.055(3) 0.054(3) 0.072(2) 0.0038(18) 0.010(2) 0.010(3)
N4 0.053(2) 0.056(2) 0.057(2) 0.0054(17) 0.0078(17) -0.003(2)
N5 0.065(3) 0.058(2) 0.058(2) 0.005(2) 0.028(2) -0.008(2)
N6 0.078(2) 0.058(2) 0.080(3) 0.021(2) 0.047(2) 0.011(2)
F1 0.0775(18) 0.114(2) 0.118(2) -0.0320(19) 0.0467(16) -0.0068(15)
F2 0.078(2) 0.136(3) 0.177(3) -0.007(2) 0.051(2) -0.0253(18)
F3 0.101(2) 0.098(2) 0.171(3) -0.013(2) -0.002(2) -0.033(2)
F4 0.155(3) 0.111(2) 0.135(3) -0.067(2) 0.030(2) -0.013(2)
F5 0.102(2) 0.133(2) 0.110(2) -0.0509(18) 0.0486(19) -0.0095(18)
F6 0.142(3) 0.128(2) 0.083(2) 0.023(2) -0.0129(18) -0.048(2)
F7 0.162(3) 0.153(3) 0.135(3) -0.004(2) -0.018(3) -0.084(3)
F8 0.135(2) 0.084(2) 0.172(3) -0.0002(19) 0.057(2) -0.045(2)
F9 0.128(2) 0.0771(18) 0.110(2) 0.0283(18) 0.0638(18) 0.0046(16)
F10 0.0921(19) 0.0961(19) 0.0691(17) 0.0161(15) 0.0154(16) -0.0125(16)
F11 0.160(3) 0.116(2) 0.123(2) -0.048(2) 0.075(2) -0.055(2)
F12 0.205(4) 0.150(3) 0.193(4) -0.042(3) 0.084(3) -0.116(3)
F13 0.128(3) 0.202(4) 0.175(3) 0.035(3) 0.079(3) -0.070(3)
F14 0.145(3) 0.183(3) 0.123(3) 0.015(2) 0.101(2) -0.007(2)
F15 0.150(3) 0.097(2) 0.113(2) -0.0223(19) 0.089(2) -0.026(2)

loop_
_atom_type_symbol
_atom_type_description
_atom_type_scat_dispersion_real
_atom_type_scat_dispersion_imag
_atom_type_scat_source
C C 0.0033 0.0016 'International Tables Vol C Tables 4.2.6.8 and 6.1.1.4'
H H 0.0000 0.0000 'International Tables Vol C Tables 4.2.6.8 and 6.1.1.4'
N N 0.0061 0.0033 'International Tables Vol C Tables 4.2.6.8 and 6.1.1.4'
F F 0.0171 0.0103 'International Tables Vol C Tables 4.2.6.8 and 6.1.1.4'

loop_
_geom_angle_atom_site_label_1
_geom_angle_atom_site_label_2
_geom_angle_atom_site_label_3
_geom_angle
N1 C1 C2 105.6(4)
N1 C1 C79 121.5(4)
C2 C1 C79 132.9(5)
C3 C2 C1 108.8(4)
C3 C2 H2 125.6
C1 C2 H2 125.6
C2 C3 C4 108.4(4)
C2 C3 H3 125.8
C4 C3 H3 125.8
N1 C4 C3 104.9(4)
N1 C4 C5 122.1(4)
C3 C4 C5 132.8(5)
C12 C5 C4 124.7(4)
C12 C5 C6 118.4(4)
C4 C5 C6 116.9(4)
C7 C6 C11 115.5(4)
C7 C6 C5 122.5(4)
C11 C6 C5 122.0(4)
F1 C7 C8 117.7(5)
F1 C7 C6 118.6(5)
C8 C7 C6 123.6(5)
F2 C8 C7 121.0(6)
F2 C8 C9 120.5(6)
C7 C8 C9 118.6(5)
F3 C9 C10 120.5(7)
F3 C9 C8 119.1(7)
C10 C9 C8 120.3(5)
F4 C10 C9 119.8(6)
F4 C10 C11 120.9(6)
C9 C10 C11 119.3(5)
F5 C11 C10 117.6(5)
F5 C11 C6 119.5(5)
C10 C11 C6 122.8(5)
C5 C12 N2 121.6(4)
C5 C12 C13 129.7(5)
N2 C12 C13 108.7(4)
C14 C13 C12 106.7(4)
C14 C13 H13 126.7
C12 C13 H13 126.7
C13 C14 C15 107.0(4)
C13 C14 H14 126.5
C15 C14 H14 126.5
N2 C15 C14 111.5(4)
N2 C15 C16 122.3(4)
C14 C15 C16 126.2(4)
C15 C16 C19 107.5(3)
C15 C16 C18 111.2(3)
C19 C16 C18 109.6(3)
C15 C16 C17 107.2(3)
C19 C16 C17 112.5(3)
C18 C16 C17 108.7(3)
C16 C17 H17A 109.5
C16 C17 H17B 109.5
H17A C17 H17B 109.5
C16 C17 H17C 109.5
H17A C17 H17C 109.5
H17B C17 H17C 109.5
C16 C18 H18A 109.5
C16 C18 H18B 109.5
H18A C18 H18B 109.5
C16 C18 H18C 109.5
H18A C18 H18C 109.5
H18B C18 H18C 109.5
C24 C19 C20 117.7(4)
C24 C19 C16 119.5(4)
C20 C19 C16 122.8(3)
C19 C20 C21 123.2(4)
C19 C20 H20 118.4
C21 C20 H20 118.4
C22 C21 C20 117.2(4)
C22 C21 C25 121.0(4)
C20 C21 C25 121.8(4)
C23 C22 C21 121.0(4)
C23 C22 H22 119.5
C21 C22 H22 119.5
C22 C23 C24 120.8(4)
C22 C23 H23 119.6
C24 C23 H23 119.6
C19 C24 C23 120.1(4)
C19 C24 H24 119.9
C23 C24 H24 119.9
C28 C25 C26 109.0(4)
C28 C25 C21 106.3(3)
C26 C25 C21 112.8(3)
C28 C25 C27 109.9(4)
C26 C25 C27 108.4(4)
C21 C25 C27 110.5(4)
C25 C26 H26A 109.5
C25 C26 H26B 109.5
H26A C26 H26B 109.5
C25 C26 H26C 109.5
H26A C26 H26C 109.5
H26B C26 H26C 109.5
C25 C27 H27A 109.5
C25 C27 H27B 109.5
H27A C27 H27B 109.5
C25 C27 H27C 109.5
H27A C27 H27C 109.5
H27B C27 H27C 109.5
N3 C28 C29 107.4(4)
N3 C28 C25 122.9(4)
C29 C28 C25 129.5(5)
C30 C29 C28 108.2(4)
C30 C29 H29 125.9
C28 C29 H29 125.9
C29 C30 C31 107.8(4)
C29 C30 H30 126.1
C31 C30 H30 126.1
N3 C31 C30 106.3(4)
N3 C31 C32 122.0(4)
C30 C31 C32 131.7(5)
C39 C32 C31 125.1(4)
C39 C32 C33 120.4(4)
C31 C32 C33 114.5(4)
C38 C33 C34 114.2(4)
C38 C33 C32 122.3(4)
C34 C33 C32 123.2(4)
F6 C34 C35 117.0(5)
F6 C34 C33 119.1(5)
C35 C34 C33 123.8(5)
F7 C35 C36 119.3(6)
F7 C35 C34 121.3(6)
C36 C35 C34 119.3(5)
F8 C36 C35 121.4(6)
F8 C36 C37 118.9(6)
C35 C36 C37 119.7(5)
F9 C37 C36 120.1(5)
F9 C37 C38 120.4(6)
C36 C37 C38 119.5(5)
F10 C38 C37 117.9(5)
F10 C38 C33 118.7(4)
C37 C38 C33 123.4(4)
C32 C39 N4 121.4(4)
C32 C39 C40 129.7(4)
N4 C39 C40 108.8(4)
C41 C40 C39 107.0(4)
C41 C40 H40 126.5
C39 C40 H40 126.5
C40 C41 C42 107.5(4)
C40 C41 H41 126.3
C42 C41 H41 126.3
N4 C42 C41 110.0(4)
N4 C42 C43 123.0(4)
C41 C42 C43 127.0(4)
C42 C43 C46 107.3(3)
C42 C43 C44 110.9(4)
C46 C43 C44 109.4(3)
C42 C43 C45 108.2(4)
C46 C43 C45 112.7(4)
C44 C43 C45 108.3(4)
C43 C44 H44A 109.5
C43 C44 H44B 109.5
H44A C44 H44B 109.5
C43 C44 H44C 109.5
H44A C44 H44C 109.5
H44B C44 H44C 109.5
C43 C45 H45A 109.5
C43 C45 H45B 109.5
H45A C45 H45B 109.5
C43 C45 H45C 109.5
H45A C45 H45C 109.5
H45B C45 H45C 109.5
C47 C46 C51 118.6(4)
C47 C46 C43 122.3(5)
C51 C46 C43 119.1(4)
C46 C47 C48 119.1(5)
C46 C47 H47 120.5
C48 C47 H47 120.5
C47 C48 C49 122.0(4)
C47 C48 H48 119.0
C49 C48 H48 119.0
C48 C49 C50 120.2(5)
C48 C49 H49 119.9
C50 C49 H49 119.9
C51 C50 C49 115.8(4)
C51 C50 C52 121.2(4)
C49 C50 C52 122.9(5)
C46 C51 C50 124.2(4)
C46 C51 H51 117.9
C50 C51 H51 117.9
C55 C52 C50 111.0(4)
C55 C52 C54 110.2(4)
C50 C52 C54 107.6(3)
C55 C52 C53 106.4(3)
C50 C52 C53 112.8(4)
C54 C52 C53 108.9(4)
C52 C53 H53A 109.5
C52 C53 H53B 109.5
H53A C53 H53B 109.5
C52 C53 H53C 109.5
H53A C53 H53C 109.5
H53B C53 H53C 109.5
C52 C54 H54A 109.5
C52 C54 H54B 109.5
H54A C54 H54B 109.5
C52 C54 H54C 109.5
H54A C54 H54C 109.5
H54B C54 H54C 109.5
N5 C55 C56 107.2(4)
N5 C55 C52 120.5(4)
C56 C55 C52 132.3(5)
C57 C56 C55 108.1(4)
C57 C56 H56 125.9
C55 C56 H56 125.9
C56 C57 C58 107.8(4)
C56 C57 H57 126.1
C58 C57 H57 126.1
N5 C58 C57 106.6(4)
N5 C58 C59 122.4(4)
C57 C58 C59 130.9(4)
C66 C59 C58 125.3(4)
C66 C59 C60 118.8(4)
C58 C59 C60 115.9(4)
C61 C60 C65 115.0(4)
C61 C60 C59 122.4(4)
C65 C60 C59 122.5(4)
F11 C61 C62 117.8(6)
F11 C61 C60 119.5(4)
C62 C61 C60 122.7(5)
F12 C62 C61 120.6(7)
F12 C62 C63 119.8(6)
C61 C62 C63 119.6(5)
F13 C63 C64 120.8(7)
F13 C63 C62 119.9(7)
C64 C63 C62 119.3(5)
C63 C64 C65 119.8(5)
C63 C64 F14 119.5(6)
C65 C64 F14 120.7(6)
F15 C65 C64 117.6(5)
F15 C65 C60 118.8(4)
C64 C65 C60 123.6(5)
C59 C66 N6 121.6(4)
C59 C66 C67 130.0(4)
N6 C66 C67 108.3(4)
C68 C67 C66 107.0(4)
C68 C67 H67 126.5
C66 C67 H67 126.5
C67 C68 C69 106.8(4)
C67 C68 H68 126.6
C69 C68 H68 126.6
N6 C69 C68 111.1(4)
N6 C69 C70 122.7(4)
C68 C69 C70 126.2(5)
C69 C70 C71 109.9(4)
C69 C70 C73 107.3(4)
C71 C70 C73 111.9(5)
C69 C70 C72 108.0(5)
C71 C70 C72 108.9(5)
C73 C70 C72 110.9(5)
C70 C71 H71A 109.5
C70 C71 H71B 109.5
H71A C71 H71B 109.5
C70 C71 H71C 109.5
H71A C71 H71C 109.5
H71B C71 H71C 109.5
C70 C72 H72A 109.5
C70 C72 H72B 109.5
H72A C72 H72B 109.5
C70 C72 H72C 109.5
H72A C72 H72C 109.5
H72B C72 H72C 109.5
C78 C73 C74 116.5(5)
C78 C73 C70 121.8(6)
C74 C73 C70 121.5(6)
C75 C74 C73 120.6(5)
C75 C74 H74 119.7
C73 C74 H74 119.7
C74 C75 C76 121.7(5)
C74 C75 H75 119.2
C76 C75 H75 119.2
C77 C76 C75 120.0(5)
C77 C76 H76 120.0
C75 C76 H76 120.0
C76 C77 C78 117.5(4)
C76 C77 C79 124.2(5)
C78 C77 C79 118.3(5)
C73 C78 C77 123.6(5)
C73 C78 H78 118.2
C77 C78 H78 118.2
C1 C79 C77 108.6(3)
C1 C79 C81 110.4(4)
C77 C79 C81 108.7(4)
C1 C79 C80 108.6(4)
C77 C79 C80 112.0(4)
C81 C79 C80 108.6(4)
C79 C80 H80A 109.5
C79 C80 H80B 109.5
H80A C80 H80B 109.5
C79 C80 H80C 109.5
H80A C80 H80C 109.5
H80B C80 H80C 109.5
C79 C81 H81A 109.5
C79 C81 H81B 109.5
H81A C81 H81B 109.5
C79 C81 H81C 109.5
H81A C81 H81C 109.5
H81B C81 H81C 109.5
C1 N1 C4 112.2(4)
C1 N1 H1 126(3)
C4 N1 H1 122(3)
C15 N2 C12 106.2(3)
C28 N3 C31 110.2(4)
C28 N3 H3A 133(4)
C31 N3 H3A 117(4)
C42 N4 C39 106.6(3)
C55 N5 C58 110.3(4)
C55 N5 H5 132(4)
C58 N5 H5 118(4)
C69 N6 C66 106.7(3)

loop_
_geom_bond_atom_site_label_1
_geom_bond_atom_site_label_2
_geom_bond_distance
C1 N1 1.355(5)
C1 C2 1.381(6)
C1 C79 1.497(6)
C2 C3 1.380(6)
C2 H2 0.9300
C3 C4 1.389(6)
C3 H3 0.9300
C4 N1 1.373(5)
C4 C5 1.420(6)
C5 C12 1.370(6)
C5 C6 1.495(6)
C6 C7 1.367(6)
C6 C11 1.381(6)
C7 F1 1.344(5)
C7 C8 1.356(6)
C8 F2 1.343(5)
C8 C9 1.374(7)
C9 F3 1.340(5)
C9 C10 1.357(7)
C10 F4 1.344(6)
C10 C11 1.359(7)
C11 F5 1.340(5)
C12 N2 1.403(5)
C12 C13 1.438(6)
C13 C14 1.334(5)
C13 H13 0.9300
C14 C15 1.440(6)
C14 H14 0.9300
C15 N2 1.305(5)
C15 C16 1.508(6)
C16 C19 1.527(5)
C16 C18 1.531(6)
C16 C17 1.534(5)
C17 H17A 0.9600
C17 H17B 0.9600
C17 H17C 0.9600
C18 H18A 0.9600
C18 H18B 0.9600
C18 H18C 0.9600
C19 C24 1.382(5)
C19 C20 1.383(5)
C20 C21 1.385(5)
C20 H20 0.9300
C21 C22 1.380(6)
C21 C25 1.535(6)
C22 C23 1.365(6)
C22 H22 0.9300
C23 C24 1.382(6)
C23 H23 0.9300
C24 H24 0.9300
C25 C28 1.512(6)
C25 C26 1.522(6)
C25 C27 1.548(6)
C26 H26A 0.9600
C26 H26B 0.9600
C26 H26C 0.9600
C27 H27A 0.9600
C27 H27B 0.9600
C27 H27C 0.9600
C28 N3 1.334(5)
C28 C29 1.393(6)
C29 C30 1.368(6)
C29 H29 0.9300
C30 C31 1.391(6)
C30 H30 0.9300
C31 N3 1.385(5)
C31 C32 1.406(6)
C32 C39 1.379(5)
C32 C33 1.483(5)
C33 C38 1.366(5)
C33 C34 1.368(6)
C34 F6 1.354(5)
C34 C35 1.359(7)
C35 F7 1.344(6)
C35 C36 1.345(7)
C36 F8 1.336(5)
C36 C37 1.349(7)
C37 F9 1.344(5)
C37 C38 1.364(6)
C38 F10 1.344(5)
C39 N4 1.401(5)
C39 C40 1.417(5)
C40 C41 1.342(5)
C40 H40 0.9300
C41 C42 1.434(6)
C41 H41 0.9300
C42 N4 1.327(5)
C42 C43 1.510(6)
C43 C46 1.527(6)
C43 C44 1.531(6)
C43 C45 1.549(6)
C44 H44A 0.9600
C44 H44B 0.9600
C44 H44C 0.9600
C45 H45A 0.9600
C45 H45B 0.9600
C45 H45C 0.9600
C46 C47 1.368(6)
C46 C51 1.380(5)
C47 C48 1.370(7)
C47 H47 0.9300
C48 C49 1.384(7)
C48 H48 0.9300
C49 C50 1.395(6)
C49 H49 0.9300
C50 C51 1.383(5)
C50 C52 1.518(6)
C51 H51 0.9300
C52 C55 1.508(6)
C52 C54 1.537(6)
C52 C53 1.542(6)
C53 H53A 0.9600
C53 H53B 0.9600
C53 H53C 0.9600
C54 H54A 0.9600
C54 H54B 0.9600
C54 H54C 0.9600
C55 N5 1.342(5)
C55 C56 1.399(5)
C56 C57 1.375(5)
C56 H56 0.9300
C57 C58 1.392(5)
C57 H57 0.9300
C58 N5 1.382(5)
C58 C59 1.410(6)
C59 C66 1.374(6)
C59 C60 1.486(5)
C60 C61 1.365(6)
C60 C65 1.370(6)
C61 F11 1.338(5)
C61 C62 1.361(7)
C62 F12 1.349(6)
C62 C63 1.366(8)
C63 F13 1.340(5)
C63 C64 1.343(7)
C64 C65 1.348(7)
C64 F14 1.350(6)
C65 F15 1.339(5)
C66 N6 1.400(5)
C66 C67 1.426(6)
C67 C68 1.343(5)
C67 H67 0.9300
C68 C69 1.430(6)
C68 H68 0.9300
C69 N6 1.307(5)
C69 C70 1.522(6)
C70 C71 1.530(7)
C70 C73 1.538(7)
C70 C72 1.541(8)
C71 H71A 0.9600
C71 H71B 0.9600
C71 H71C 0.9600
C72 H72A 0.9600
C72 H72B 0.9600
C72 H72C 0.9600
C73 C78 1.376(6)
C73 C74 1.398(7)
C74 C75 1.350(7)
C74 H74 0.9300
C75 C76 1.376(7)
C75 H75 0.9300
C76 C77 1.369(6)
C76 H76 0.9300
C77 C78 1.390(6)
C77 C79 1.522(6)
C78 H78 0.9300
C79 C81 1.543(6)
C79 C80 1.546(6)
C80 H80A 0.9600
C80 H80B 0.9600
C80 H80C 0.9600
C81 H81A 0.9600
C81 H81B 0.9600
C81 H81C 0.9600
N1 H1 0.87(2)
N3 H3A 0.86(2)
N5 H5 0.87(2)

loop_
_geom_hbond_atom_site_label_D
_geom_hbond_atom_site_label_H
_geom_hbond_atom_site_label_A
_geom_hbond_distance_DH
_geom_hbond_distance_HA
_geom_hbond_distance_DA
_geom_hbond_angle_DHA
N1 H1 N2 0.87(2) 2.08(4) 2.701(6) 128(4)
N3 H3A N4 0.86(2) 1.99(5) 2.679(6) 136(5)
N5 H5 N6 0.87(2) 2.04(4) 2.704(6) 133(5)

loop_
_geom_torsion_atom_site_label_1
_geom_torsion_atom_site_label_2
_geom_torsion_atom_site_label_3
_geom_torsion_atom_site_label_4
_geom_torsion
N1 C1 C2 C3 1.8(5)
C79 C1 C2 C3 -178.6(4)
C1 C2 C3 C4 -0.6(5)
C2 C3 C4 N1 -0.9(5)
C2 C3 C4 C5 174.6(4)
N1 C4 C5 C12 -9.6(6)
C3 C4 C5 C12 175.6(4)
N1 C4 C5 C6 168.5(4)
C3 C4 C5 C6 -6.3(7)
C12 C5 C6 C7 -70.5(5)
C4 C5 C6 C7 111.3(5)
C12 C5 C6 C11 108.0(5)
C4 C5 C6 C11 -70.2(5)
C11 C6 C7 F1 179.2(4)
C5 C6 C7 F1 -2.3(6)
C11 C6 C7 C8 -1.8(7)
C5 C6 C7 C8 176.7(4)
F1 C7 C8 F2 -0.3(7)
C6 C7 C8 F2 -179.3(4)
F1 C7 C8 C9 -179.4(4)
C6 C7 C8 C9 1.6(7)
F2 C8 C9 F3 1.8(7)
C7 C8 C9 F3 -179.0(4)
F2 C8 C9 C10 179.5(5)
C7 C8 C9 C10 -1.4(7)
F3 C9 C10 F4 -1.8(8)
C8 C9 C10 F4 -179.4(5)
F3 C9 C10 C11 179.2(4)
C8 C9 C10 C11 1.5(8)
F4 C10 C11 F5 2.5(7)
C9 C10 C11 F5 -178.5(5)
F4 C10 C11 C6 179.1(4)
C9 C10 C11 C6 -1.9(8)
C7 C6 C11 F5 178.5(4)
C5 C6 C11 F5 -0.1(6)
C7 C6 C11 C10 2.0(7)
C5 C6 C11 C10 -176.6(4)
C4 C5 C12 N2 -4.7(6)
C6 C5 C12 N2 177.2(3)
C4 C5 C12 C13 175.8(4)
C6 C5 C12 C13 -2.3(6)
C5 C12 C13 C14 179.2(4)
N2 C12 C13 C14 -0.4(4)
C12 C13 C14 C15 -0.4(4)
C13 C14 C15 N2 1.0(5)
C13 C14 C15 C16 -176.3(4)
N2 C15 C16 C19 122.5(4)
C14 C15 C16 C19 -60.4(5)
N2 C15 C16 C18 2.5(5)
C14 C15 C16 C18 179.6(4)
N2 C15 C16 C17 -116.3(4)
C14 C15 C16 C17 60.9(5)
C15 C16 C19 C24 -61.2(4)
C18 C16 C19 C24 59.8(4)
C17 C16 C19 C24 -179.1(4)
C15 C16 C19 C20 118.8(4)
C18 C16 C19 C20 -120.2(4)
C17 C16 C19 C20 0.9(5)
C24 C19 C20 C21 0.7(5)
C16 C19 C20 C21 -179.3(3)
C19 C20 C21 C22 -1.0(5)
C19 C20 C21 C25 176.3(4)
C20 C21 C22 C23 0.2(6)
C25 C21 C22 C23 -177.1(4)
C21 C22 C23 C24 0.8(6)
C20 C19 C24 C23 0.4(5)
C16 C19 C24 C23 -179.6(3)
C22 C23 C24 C19 -1.1(6)
C22 C21 C25 C28 66.3(5)
C20 C21 C25 C28 -110.9(4)
C22 C21 C25 C26 -174.3(4)
C20 C21 C25 C26 8.5(5)
C22 C21 C25 C27 -52.9(5)
C20 C21 C25 C27 129.9(4)
C26 C25 C28 N3 147.5(4)
C21 C25 C28 N3 -90.7(5)
C27 C25 C28 N3 28.9(6)
C26 C25 C28 C29 -36.5(6)
C21 C25 C28 C29 85.3(6)
C27 C25 C28 C29 -155.2(5)
N3 C28 C29 C30 -0.1(5)
C25 C28 C29 C30 -176.6(5)
C28 C29 C30 C31 0.2(6)
C29 C30 C31 N3 -0.2(5)
C29 C30 C31 C32 -179.5(4)
N3 C31 C32 C39 -1.0(6)
C30 C31 C32 C39 178.1(4)
N3 C31 C32 C33 -178.2(4)
C30 C31 C32 C33 0.9(7)
C39 C32 C33 C38 -78.4(5)
C31 C32 C33 C38 98.9(5)
C39 C32 C33 C34 108.5(5)
C31 C32 C33 C34 -74.2(5)
C38 C33 C34 F6 -178.9(4)
C32 C33 C34 F6 -5.3(7)
C38 C33 C34 C35 -1.0(7)
C32 C33 C34 C35 172.6(5)
F6 C34 C35 F7 -0.4(8)
C33 C34 C35 F7 -178.3(5)
F6 C34 C35 C36 177.8(5)
C33 C34 C35 C36 -0.1(8)
F7 C35 C36 F8 -1.6(8)
C34 C35 C36 F8 -179.8(5)
F7 C35 C36 C37 178.7(5)
C34 C35 C36 C37 0.5(8)
F8 C36 C37 F9 0.9(6)
C35 C36 C37 F9 -179.4(4)
F8 C36 C37 C38 -179.4(4)
C35 C36 C37 C38 0.2(7)
F9 C37 C38 F10 -0.2(5)
C36 C37 C38 F10 -179.9(4)
F9 C37 C38 C33 178.2(4)
C36 C37 C38 C33 -1.5(6)
C34 C33 C38 F10 -179.8(4)
C32 C33 C38 F10 6.5(6)
C34 C33 C38 C37 1.8(6)
C32 C33 C38 C37 -171.9(4)
C31 C32 C39 N4 -1.7(6)
C33 C32 C39 N4 175.3(3)
C31 C32 C39 C40 -178.9(4)
C33 C32 C39 C40 -1.9(6)
C32 C39 C40 C41 177.4(4)
N4 C39 C40 C41 -0.1(4)
C39 C40 C41 C42 -0.6(5)
C40 C41 C42 N4 1.2(5)
C40 C41 C42 C43 -179.6(4)
N4 C42 C43 C46 108.9(4)
C41 C42 C43 C46 -70.1(5)
N4 C42 C43 C44 -10.5(5)
C41 C42 C43 C44 170.5(4)
N4 C42 C43 C45 -129.2(4)
C41 C42 C43 C45 51.8(6)
C42 C43 C46 C47 119.5(4)
C44 C43 C46 C47 -120.1(4)
C45 C43 C46 C47 0.5(6)
C42 C43 C46 C51 -57.5(5)
C44 C43 C46 C51 62.9(5)
C45 C43 C46 C51 -176.5(4)
C51 C46 C47 C48 0.2(6)
C43 C46 C47 C48 -176.8(4)
C46 C47 C48 C49 2.2(7)
C47 C48 C49 C50 -2.1(7)
C48 C49 C50 C51 -0.2(6)
C48 C49 C50 C52 -178.1(4)
C47 C46 C51 C50 -2.7(6)
C43 C46 C51 C50 174.4(4)
C49 C50 C51 C46 2.7(6)
C52 C50 C51 C46 -179.4(4)
C51 C50 C52 C55 40.4(5)
C49 C50 C52 C55 -141.8(4)
C51 C50 C52 C54 -80.2(5)
C49 C50 C52 C54 97.6(5)
C51 C50 C52 C53 159.7(4)
C49 C50 C52 C53 -22.5(6)
C50 C52 C55 N5 -160.3(4)
C54 C52 C55 N5 -41.2(5)
C53 C52 C55 N5 76.7(5)
C50 C52 C55 C56 22.0(6)
C54 C52 C55 C56 141.0(5)
C53 C52 C55 C56 -101.1(5)
N5 C55 C56 C57 1.0(5)
C52 C55 C56 C57 178.9(4)
C55 C56 C57 C58 -0.5(5)
C56 C57 C58 N5 -0.1(4)
C56 C57 C58 C59 177.1(4)
N5 C58 C59 C66 -1.1(6)
C57 C58 C59 C66 -177.9(4)
N5 C58 C59 C60 177.0(4)
C57 C58 C59 C60 0.2(6)
C66 C59 C60 C61 -97.8(5)
C58 C59 C60 C61 84.1(5)
C66 C59 C60 C65 82.1(5)
C58 C59 C60 C65 -96.1(5)
C65 C60 C61 F11 -179.3(4)
C59 C60 C61 F11 0.5(7)
C65 C60 C61 C62 -0.1(7)
C59 C60 C61 C62 179.7(5)
F11 C61 C62 F12 -0.7(8)
C60 C61 C62 F12 -179.9(5)
F11 C61 C62 C63 178.8(5)
C60 C61 C62 C63 -0.4(8)
F12 C62 C63 F13 -0.5(8)
C61 C62 C63 F13 -180.0(5)
F12 C62 C63 C64 -179.9(5)
C61 C62 C63 C64 0.6(8)
F13 C63 C64 C65 -179.7(4)
C62 C63 C64 C65 -0.3(8)
F13 C63 C64 F14 0.0(8)
C62 C63 C64 F14 179.5(5)
C63 C64 C65 F15 179.2(4)
F14 C64 C65 F15 -0.5(7)
C63 C64 C65 C60 -0.3(8)
F14 C64 C65 C60 180.0(4)
C61 C60 C65 F15 -179.0(4)
C59 C60 C65 F15 1.1(6)
C61 C60 C65 C64 0.5(7)
C59 C60 C65 C64 -179.4(4)
C58 C59 C66 N6 -4.5(6)
C60 C59 C66 N6 177.5(4)
C58 C59 C66 C67 175.2(4)
C60 C59 C66 C67 -2.8(6)
C59 C66 C67 C68 -179.3(4)
N6 C66 C67 C68 0.4(5)
C66 C67 C68 C69 -1.0(5)
C67 C68 C69 N6 1.4(5)
C67 C68 C69 C70 -176.5(5)
N6 C69 C70 C71 -1.8(8)
C68 C69 C70 C71 175.9(6)
N6 C69 C70 C73 120.0(5)
C68 C69 C70 C73 -62.3(7)
N6 C69 C70 C72 -120.4(5)
C68 C69 C70 C72 57.3(6)
C69 C70 C73 C78 92.1(5)
C71 C70 C73 C78 -147.3(5)
C72 C70 C73 C78 -25.6(6)
C69 C70 C73 C74 -83.5(6)
C71 C70 C73 C74 37.1(6)
C72 C70 C73 C74 158.8(5)
C78 C73 C74 C75 0.9(7)
C70 C73 C74 C75 176.8(4)
C73 C74 C75 C76 -1.9(8)
C74 C75 C76 C77 1.3(7)
C75 C76 C77 C78 0.0(6)
C75 C76 C77 C79 -178.4(4)
C74 C73 C78 C77 0.5(6)
C70 C73 C78 C77 -175.4(4)
C76 C77 C78 C73 -0.9(6)
C79 C77 C78 C73 177.6(4)
N1 C1 C79 C77 -38.9(5)
C2 C1 C79 C77 141.6(5)
N1 C1 C79 C81 -158.0(4)
C2 C1 C79 C81 22.5(7)
N1 C1 C79 C80 83.0(5)
C2 C1 C79 C80 -96.5(6)
C76 C77 C79 C1 126.9(4)
C78 C77 C79 C1 -51.6(5)
C76 C77 C79 C81 -113.0(5)
C78 C77 C79 C81 68.5(5)
C76 C77 C79 C80 7.0(6)
C78 C77 C79 C80 -171.4(4)
C2 C1 N1 C4 -2.5(5)
C79 C1 N1 C4 177.9(3)
C3 C4 N1 C1 2.1(4)
C5 C4 N1 C1 -174.0(4)
C14 C15 N2 C12 -1.2(4)
C16 C15 N2 C12 176.3(3)
C5 C12 N2 C15 -178.6(3)
C13 C12 N2 C15 1.0(4)
C29 C28 N3 C31 0.0(5)
C25 C28 N3 C31 176.7(4)
C30 C31 N3 C28 0.2(5)
C32 C31 N3 C28 179.5(4)
C41 C42 N4 C39 -1.3(4)
C43 C42 N4 C39 179.6(3)
C32 C39 N4 C42 -176.9(3)
C40 C39 N4 C42 0.9(4)
C56 C55 N5 C58 -1.1(4)
C52 C55 N5 C58 -179.3(3)
C57 C58 N5 C55 0.8(4)
C59 C58 N5 C55 -176.7(3)
C68 C69 N6 C66 -1.2(5)
C70 C69 N6 C66 176.9(4)
C59 C66 N6 C69 -179.8(4)
C67 C66 N6 C69 0.5(5)
